data_4329141
loop_
_publ_author_name
'John S. Maass'
'Matthias Zeller'
'Tanya M. Breault'
'Bart M. Bartlett'
'Hiroshi Sakiyama'
'Rudy L. Luck'

_publ_contact_author_address
;
Department of Chemistry
Michigan Technological University
1400 Townsend Drive
Houghton, MI USA 49931
;
_publ_contact_author_email rluck@mtu.edu
_publ_contact_author_fax '(906)487 2061'
_publ_contact_author_name 'Luck, Rudy L.'
_publ_contact_author_phone '(906)487 2309'
_publ_section_title
;
 Syntheses and Structures of Three Complexes of Formulas
 [L3Co(\m2-O2P(Bn)2)3CoL'][L"], Featuring Octahedral and Tetrahedral
 Cobalt(II) Geometries; Variable-Temperature Magnetic Susceptibility
 Measurement and Analysis on [(py)3Co(\m2-O2PBn2)3Co(py)][ClO4]
;
_journal_name_full 'Inorganic Chemistry'
_journal_page_first 4903
_journal_page_last 4905
_journal_paper_doi 10.1021/ic3004799
_journal_volume 51
_journal_year 2012
_chemical_absolute_configuration ad
_chemical_compound_source 'synthesis as described'
_chemical_formula_moiety 'C57 H57 Cl Co2 N3 O6 P3'
_chemical_formula_sum 'C57 H57 Cl Co2 N3 O6 P3'
_chemical_formula_weight 1126.28
_chemical_name_systematic
;
2
;
_space_group_IT_number 197
_symmetry_cell_setting cubic
_symmetry_Int_Tables_number 197
_symmetry_space_group_name_Hall 'I 2 2 3'
_symmetry_space_group_name_H-M 'I 2 3'
_atom_sites_solution_hydrogens geom
_atom_sites_solution_primary direct
_atom_sites_solution_secondary difmap
_audit_creation_date 2012-02-23T16:38:45-00:00
_audit_creation_method 'WinGX routine CIF_UPDATE'
_cell_angle_alpha 90
_cell_angle_beta 90
_cell_angle_gamma 90
_cell_formula_units_Z 8
_cell_length_a 22.760(2)
_cell_length_b 22.760(2)
_cell_length_c 22.760(2)
_cell_measurement_reflns_used 3817
_cell_measurement_temperature 100(2)
_cell_measurement_theta_max 29.162
_cell_measurement_theta_min 2.5311
_cell_measurement_wavelength 0.71073
_cell_volume 11790.1(18)
_computing_cell_refinement 'SAINT V7.66A integration software'
_computing_data_collection 'Bruker APEX2 software'
_computing_data_reduction 'SORTAV (Blessing, 1995)'
_computing_molecular_graphics 'Ortep-3 for Windows (Farrugia, 1997)'
_computing_publication_material 'WinGX publication routines (Farrugia, 1999)'
_computing_structure_refinement 'SHELXL-97 (Sheldrick, 2008)'
_computing_structure_solution 'SIR97 (Giacovazzo et al, 1997)'
_diffrn_ambient_temperature 100(2)
_diffrn_detector 'APEX-II CCD'
_diffrn_measured_fraction_theta_full 0.998
_diffrn_measured_fraction_theta_max 0.998
_diffrn_measurement_device '\k-geometry diffractometer'
_diffrn_measurement_device_type 'Bruker APEX-II'
_diffrn_measurement_method '\f or \w oscillation scans'
_diffrn_orient_matrix_type 'x-axis to radiation source'
_diffrn_orient_matrix_UB_11 0.824752E-2
_diffrn_orient_matrix_UB_12 -0.430312E-1
_diffrn_orient_matrix_UB_13 -0.327126E-2
_diffrn_orient_matrix_UB_21 0.182425E-1
_diffrn_orient_matrix_UB_22 0.64946E-2
_diffrn_orient_matrix_UB_23 -0.394391E-1
_diffrn_orient_matrix_UB_31 0.391101E-1
_diffrn_orient_matrix_UB_32 0.604507E-2
_diffrn_orient_matrix_UB_33 0.190858E-1
_diffrn_radiation_monochromator graphite
_diffrn_radiation_probe x-ray
_diffrn_radiation_type MoK\a
_diffrn_radiation_wavelength 0.71069
_diffrn_reflns_av_R_equivalents 0.0371
_diffrn_reflns_av_unetI/netI 0.0637
_diffrn_reflns_limit_h_max 13
_diffrn_reflns_limit_h_min -29
_diffrn_reflns_limit_k_max -1
_diffrn_reflns_limit_k_min -30
_diffrn_reflns_limit_l_max 19
_diffrn_reflns_limit_l_min -17
_diffrn_reflns_number 11048
_diffrn_reflns_theta_full 28
_diffrn_reflns_theta_max 28.27
_diffrn_reflns_theta_min 2.19
_diffrn_source 'sealed x-ray tube'
_exptl_absorpt_coefficient_mu 0.738
_exptl_absorpt_correction_T_max 0.746
_exptl_absorpt_correction_T_min 0.635
_exptl_absorpt_correction_type multi-scan
_exptl_absorpt_process_details
;
SADABS-2008/1 - Bruker AXS area detector scaling and absorption correction
;
_exptl_crystal_colour blue
_exptl_crystal_density_diffrn 1.269
_exptl_crystal_description block
_exptl_crystal_F_000 4840
_exptl_crystal_size_max 0.37
_exptl_crystal_size_mid 0.36
_exptl_crystal_size_min 0.26
_platon_squeeze_details
;
The unit cell contains 4 methylene chloride molecules which have been 
treated as a diffuse contribution to the overall scattering without 
specific atom positions by SQUEEZE/PLATON.
;
_refine_diff_density_max 0.776
_refine_diff_density_min -0.393
_refine_diff_density_rms 0.086
_refine_ls_abs_structure_details 'Flack H D (1983), Acta Cryst. A39, 876-881'
_refine_ls_abs_structure_Flack -0.03(4)
_refine_ls_extinction_method none
_refine_ls_goodness_of_fit_ref 1.115
_refine_ls_hydrogen_treatment constr
_refine_ls_matrix_type full
_refine_ls_number_parameters 388
_refine_ls_number_reflns 4823
_refine_ls_number_restraints 508
_refine_ls_restrained_S_all 1.072
_refine_ls_R_factor_all 0.1372
_refine_ls_R_factor_gt 0.0804
_refine_ls_shift/su_max 0
_refine_ls_shift/su_mean 0
_refine_ls_structure_factor_coef Fsqd
_refine_ls_weighting_details 'calc w=1/[\s^2^(Fo^2^)+(0.1170P)^2^+19.0960P] where P=(Fo^2^+2Fc^2^)/3'
_refine_ls_weighting_scheme calc
_refine_ls_wR_factor_gt 0.211
_refine_ls_wR_factor_ref 0.2441
_reflns_number_gt 2785
_reflns_number_total 4823
_reflns_threshold_expression >2\s(I)
_cod_data_source_file ic3004799_si_002_4.cif
_cod_data_source_block 12mz023_0m
_cod_database_code 4329141

loop_
_symmetry_equiv_pos_as_xyz
'x, y, z'
'-x, -y, z'
'x, -y, -z'
'-x, y, -z'
'z, x, y'
'y, z, x'
'-z, -x, y'
'-y, z, -x'
'z, -x, -y'
'-y, -z, x'
'-z, x, -y'
'y, -z, -x'
'x+1/2, y+1/2, z+1/2'
'-x+1/2, -y+1/2, z+1/2'
'x+1/2, -y+1/2, -z+1/2'
'-x+1/2, y+1/2, -z+1/2'
'z+1/2, x+1/2, y+1/2'
'y+1/2, z+1/2, x+1/2'
'-z+1/2, -x+1/2, y+1/2'
'-y+1/2, z+1/2, -x+1/2'
'z+1/2, -x+1/2, -y+1/2'
'-y+1/2, -z+1/2, x+1/2'
'-z+1/2, x+1/2, -y+1/2'
'y+1/2, -z+1/2, -x+1/2'

loop_
_atom_site_label
_atom_site_type_symbol
_atom_site_fract_x
_atom_site_fract_y
_atom_site_fract_z
_atom_site_U_iso_or_equiv
_atom_site_adp_type
_atom_site_occupancy
_atom_site_symmetry_multiplicity
_atom_site_calc_flag
_atom_site_refinement_flags
_atom_site_disorder_assembly
_atom_site_disorder_group
Co1 Co 0.19321(4) 0.80679(4) 0.80679(4) 0.0510(4) Uani 1 3 d S . .
Co2 Co 0.30172(4) 0.69828(4) 0.69828(4) 0.0541(4) Uani 1 3 d S . .
Cl1 Cl 0.13473(8) 0.86527(8) 0.86527(8) 0.0657(8) Uani 1 3 d S . .
O1 O 0.21312(19) 0.7148(2) 0.6781(2) 0.0563(11) Uani 1 1 d . A .
O2 O 0.1459(2) 0.7803(2) 0.7392(2) 0.0583(11) Uani 1 1 d . A .
N1 N 0.3921(9) 0.677(5) 0.7212(19) 0.059(5) Uani 0.48(3) 1 d PD A 1
C15 C 0.4120(11) 0.6559(16) 0.7703(10) 0.080(7) Uani 0.48(3) 1 d PDU A 1
H15 H 0.3839 0.6491 0.8004 0.096 Uiso 0.48(3) 1 calc PR A 1
C16 C 0.4688(11) 0.6423(16) 0.7835(10) 0.077(7) Uani 0.48(3) 1 d PDU A 1
H16 H 0.4782 0.6228 0.8192 0.092 Uiso 0.48(3) 1 calc PR A 1
C17 C 0.5099(11) 0.657(3) 0.7465(15) 0.081(6) Uani 0.48(3) 1 d PD A 1
H17 H 0.5491 0.643 0.7518 0.097 Uiso 0.48(3) 1 calc PR A 1
C18 C 0.4952(9) 0.6918(14) 0.6993(15) 0.102(8) Uani 0.48(3) 1 d PDU A 1
H18 H 0.5249 0.7077 0.6746 0.123 Uiso 0.48(3) 1 calc PR A 1
C19 C 0.4346(9) 0.7040(11) 0.6882(15) 0.085(6) Uani 0.48(3) 1 d PDU A 1
H19 H 0.4238 0.7306 0.6579 0.102 Uiso 0.48(3) 1 calc PR A 1
N1A N 0.3947(9) 0.685(4) 0.7095(18) 0.059(5) Uani 0.52(3) 1 d PD A 2
C15A C 0.4203(10) 0.6763(15) 0.7593(12) 0.083(8) Uani 0.52(3) 1 d PDU A 2
H15A H 0.395 0.6784 0.7925 0.1 Uiso 0.52(3) 1 calc PR A 2
C16A C 0.4771(11) 0.6643(16) 0.7723(12) 0.090(8) Uani 0.52(3) 1 d PDU A 2
H16A H 0.4881 0.6542 0.8112 0.108 Uiso 0.52(3) 1 calc PR A 2
C17A C 0.5163(9) 0.667(3) 0.7309(17) 0.081(6) Uani 0.52(3) 1 d PD A 2
H17A H 0.5572 0.666 0.7391 0.097 Uiso 0.52(3) 1 calc PR A 2
C18A C 0.4947(9) 0.6706(12) 0.6744(12) 0.089(7) Uani 0.52(3) 1 d PDU A 2
H18A H 0.5208 0.6671 0.642 0.107 Uiso 0.52(3) 1 calc PR A 2
C19A C 0.4338(9) 0.6797(10) 0.6644(10) 0.073(5) Uani 0.52(3) 1 d PDU A 2
H19A H 0.4199 0.6821 0.6251 0.087 Uiso 0.52(3) 1 calc PR A 2
P1 P 0.16663(8) 0.76114(8) 0.67885(7) 0.0530(4) Uani 1 1 d . . .
C1 C 0.1921(10) 0.8267(6) 0.6358(9) 0.055(4) Uani 0.54(2) 1 d PU A 1
H1A H 0.226 0.844 0.6567 0.066 Uiso 0.54(2) 1 calc PR A 1
H1B H 0.2067 0.8125 0.5973 0.066 Uiso 0.54(2) 1 calc PR A 1
C2 C 0.1494(13) 0.8745(12) 0.6243(9) 0.060(4) Uani 0.54(2) 1 d PU A 1
C3 C 0.1361(11) 0.9132(7) 0.6720(9) 0.064(4) Uani 0.54(2) 1 d PU A 1
H3 H 0.1552 0.908 0.7088 0.077 Uiso 0.54(2) 1 calc PR A 1
C4 C 0.0953(10) 0.9585(7) 0.6648(10) 0.068(4) Uani 0.54(2) 1 d PU A 1
H4 H 0.0796 0.9799 0.697 0.082 Uiso 0.54(2) 1 calc PR A 1
C5 C 0.0793(7) 0.9699(10) 0.6066(10) 0.068(4) Uani 0.54(2) 1 d PU A 1
H5 H 0.0593 1.0056 0.598 0.081 Uiso 0.54(2) 1 calc PR A 1
C6 C 0.0916(9) 0.9306(9) 0.5600(10) 0.075(4) Uani 0.54(2) 1 d PU A 1
H6 H 0.0734 0.9361 0.5229 0.09 Uiso 0.54(2) 1 calc PR A 1
C7 C 0.1273(12) 0.8872(12) 0.5675(9) 0.070(5) Uani 0.54(2) 1 d PU A 1
H7 H 0.1388 0.8638 0.5349 0.084 Uiso 0.54(2) 1 calc PR A 1
C1A C 0.1916(8) 0.8197(13) 0.6419(13) 0.066(6) Uani 0.46(2) 1 d PU A 2
H1A1 H 0.2301 0.8315 0.6585 0.08 Uiso 0.46(2) 1 calc PR A 2
H1A2 H 0.198 0.8085 0.6003 0.08 Uiso 0.46(2) 1 calc PR A 2
C2A C 0.1477(13) 0.8751(10) 0.6442(11) 0.054(4) Uani 0.46(2) 1 d PU A 2
C3A C 0.1358(12) 0.9053(12) 0.6934(10) 0.070(5) Uani 0.46(2) 1 d PU A 2
H3A H 0.1518 0.8917 0.7294 0.084 Uiso 0.46(2) 1 calc PR A 2
C4A C 0.1003(11) 0.9567(10) 0.6942(12) 0.077(5) Uani 0.46(2) 1 d PU A 2
H4A H 0.097 0.9806 0.7282 0.093 Uiso 0.46(2) 1 calc PR A 2
C5A C 0.0708(10) 0.9700(9) 0.6430(12) 0.068(5) Uani 0.46(2) 1 d PU A 2
H5A H 0.0454 1.0031 0.6424 0.081 Uiso 0.46(2) 1 calc PR A 2
C6A C 0.0770(10) 0.9369(9) 0.5924(12) 0.063(5) Uani 0.46(2) 1 d PU A 2
H6A H 0.0533 0.9452 0.559 0.075 Uiso 0.46(2) 1 calc PR A 2
C7A C 0.1201(12) 0.8889(10) 0.5904(11) 0.056(4) Uani 0.46(2) 1 d PU A 2
H7A H 0.1289 0.8684 0.5551 0.068 Uiso 0.46(2) 1 calc PR A 2
C8 C 0.101(2) 0.7323(19) 0.6450(19) 0.075(7) Uani 0.511(19) 1 d PU A 1
H8A H 0.0708 0.7631 0.646 0.09 Uiso 0.511(19) 1 calc PR A 1
H8B H 0.1103 0.724 0.6032 0.09 Uiso 0.511(19) 1 calc PR A 1
C9 C 0.0774(11) 0.6783(10) 0.6720(13) 0.066(5) Uani 0.511(19) 1 d PU A 1
C10 C 0.0498(10) 0.6771(10) 0.7235(9) 0.060(4) Uani 0.511(19) 1 d PU A 1
H10 H 0.0415 0.7125 0.744 0.071 Uiso 0.511(19) 1 calc PR A 1
C11 C 0.0332(7) 0.6226(8) 0.7468(9) 0.067(4) Uani 0.511(19) 1 d PU A 1
H11 H 0.0112 0.6215 0.7822 0.081 Uiso 0.511(19) 1 calc PR A 1
C12 C 0.0479(8) 0.5711(10) 0.7200(10) 0.078(4) Uani 0.511(19) 1 d PU A 1
H12 H 0.0403 0.5348 0.7392 0.093 Uiso 0.511(19) 1 calc PR A 1
C13 C 0.0741(10) 0.5715(10) 0.6641(13) 0.082(5) Uani 0.511(19) 1 d PU A 1
H13 H 0.078 0.5364 0.6417 0.099 Uiso 0.511(19) 1 calc PR A 1
C14 C 0.0945(9) 0.6261(9) 0.6424(10) 0.072(4) Uani 0.511(19) 1 d PU A 1
H14 H 0.1191 0.6278 0.6087 0.087 Uiso 0.511(19) 1 calc PR A 1
C8A C 0.1028(14) 0.7388(13) 0.6356(15) 0.044(4) Uani 0.489(19) 1 d PU A 2
H8A1 H 0.07 0.7665 0.6428 0.053 Uiso 0.489(19) 1 calc PR A 2
H8B2 H 0.1126 0.7405 0.5932 0.053 Uiso 0.489(19) 1 calc PR A 2
C9A C 0.0834(13) 0.6758(10) 0.6519(10) 0.059(5) Uani 0.489(19) 1 d PU A 2
C10A C 0.0561(10) 0.6636(10) 0.7038(10) 0.056(4) Uani 0.489(19) 1 d PU A 2
H10A H 0.0483 0.6937 0.7317 0.067 Uiso 0.489(19) 1 calc PR A 2
C11A C 0.0400(9) 0.6047(11) 0.7148(12) 0.075(4) Uani 0.489(19) 1 d PU A 2
H11A H 0.0223 0.5952 0.7514 0.09 Uiso 0.489(19) 1 calc PR A 2
C12A C 0.0482(11) 0.5634(10) 0.6773(15) 0.088(6) Uani 0.489(19) 1 d PU A 2
H12A H 0.0414 0.5237 0.6883 0.106 Uiso 0.489(19) 1 calc PR A 2
C13A C 0.0671(9) 0.5763(8) 0.6209(13) 0.086(5) Uani 0.489(19) 1 d PU A 2
H13A H 0.0675 0.547 0.5912 0.104 Uiso 0.489(19) 1 calc PR A 2
C14A C 0.0847(9) 0.6308(9) 0.6093(12) 0.075(6) Uani 0.489(19) 1 d PU A 2
H14A H 0.0986 0.6398 0.571 0.09 Uiso 0.489(19) 1 calc PR A 2

loop_
_atom_site_aniso_label
_atom_site_aniso_U_11
_atom_site_aniso_U_22
_atom_site_aniso_U_33
_atom_site_aniso_U_23
_atom_site_aniso_U_13
_atom_site_aniso_U_12
Co1 0.0510(4) 0.0510(4) 0.0510(4) -0.0021(4) 0.0021(4) 0.0021(4)
Co2 0.0541(4) 0.0541(4) 0.0541(4) -0.0039(4) 0.0039(4) 0.0039(4)
Cl1 0.0657(8) 0.0657(8) 0.0657(8) -0.0062(8) 0.0062(8) 0.0062(8)
O1 0.053(2) 0.053(2) 0.063(3) -0.010(2) 0.005(2) -0.0010(19)
O2 0.055(3) 0.061(3) 0.059(3) 0.001(2) -0.004(2) -0.001(2)
N1 0.057(4) 0.05(2) 0.069(13) 0.010(13) 0.012(5) -0.001(5)
C15 0.056(9) 0.12(2) 0.067(11) -0.040(12) 0.026(8) -0.011(11)
C16 0.048(9) 0.12(2) 0.066(10) -0.009(10) 0.030(7) -0.005(11)
C17 0.045(6) 0.069(19) 0.128(18) 0.024(13) -0.004(8) -0.010(8)
C18 0.044(7) 0.114(17) 0.148(19) 0.007(15) 0.020(12) -0.001(11)
C19 0.058(8) 0.067(13) 0.131(17) 0.013(12) 0.002(11) -0.011(9)
N1A 0.057(4) 0.05(2) 0.069(13) 0.010(13) 0.012(5) -0.001(5)
C15A 0.043(8) 0.12(2) 0.087(14) -0.008(12) 0.001(9) -0.016(10)
C16A 0.044(10) 0.13(2) 0.096(15) -0.030(13) -0.011(11) -0.016(11)
C17A 0.045(6) 0.069(19) 0.128(18) 0.024(13) -0.004(8) -0.010(8)
C18A 0.064(8) 0.093(14) 0.110(15) 0.016(11) 0.038(10) -0.012(10)
C19A 0.074(8) 0.061(11) 0.083(12) 0.013(9) 0.029(9) 0.017(9)
P1 0.0549(9) 0.0514(9) 0.0528(10) -0.0028(7) 0.0012(7) -0.0002(7)
C1 0.109(11) 0.016(5) 0.040(7) 0.004(4) 0.003(7) -0.015(5)
C2 0.070(8) 0.071(8) 0.040(8) -0.004(7) 0.008(7) -0.008(6)
C3 0.104(10) 0.034(6) 0.054(8) 0.013(6) 0.008(8) -0.002(5)
C4 0.102(11) 0.045(7) 0.058(9) 0.013(8) -0.008(10) -0.001(6)
C5 0.071(9) 0.067(9) 0.065(10) 0.001(8) -0.019(7) -0.005(7)
C6 0.085(10) 0.073(9) 0.068(9) -0.002(8) 0.005(8) -0.006(7)
C7 0.080(10) 0.078(9) 0.051(8) 0.009(8) 0.002(9) -0.010(7)
C1A 0.016(6) 0.105(13) 0.078(13) 0.008(10) -0.016(7) 0.017(8)
C2A 0.067(9) 0.031(7) 0.065(10) 0.019(7) -0.032(9) -0.011(5)
C3A 0.074(10) 0.085(11) 0.050(9) 0.023(8) -0.020(9) 0.020(8)
C4A 0.090(11) 0.076(10) 0.065(10) 0.012(9) -0.028(11) 0.021(8)
C5A 0.078(11) 0.073(10) 0.052(11) 0.007(8) -0.024(9) 0.017(7)
C6A 0.077(10) 0.045(8) 0.066(10) 0.011(9) -0.023(9) 0.001(7)
C7A 0.073(10) 0.041(7) 0.055(9) 0.016(8) -0.020(10) -0.005(6)
C8 0.082(14) 0.076(10) 0.068(14) -0.004(9) 0.020(11) -0.001(11)
C9 0.035(8) 0.065(7) 0.098(13) 0.006(8) 0.023(9) 0.013(6)
C10 0.037(8) 0.077(8) 0.064(10) -0.023(7) 0.005(7) -0.018(7)
C11 0.040(7) 0.100(9) 0.062(9) 0.000(6) -0.023(6) -0.025(6)
C12 0.068(9) 0.081(8) 0.084(10) 0.016(8) -0.034(8) -0.015(8)
C13 0.069(11) 0.064(7) 0.114(12) -0.016(9) 0.005(10) -0.003(8)
C14 0.068(9) 0.076(8) 0.072(10) -0.007(8) 0.017(8) 0.005(7)
C8A 0.036(8) 0.049(7) 0.047(11) -0.002(7) -0.008(7) -0.008(7)
C9A 0.056(9) 0.056(7) 0.066(9) -0.015(6) 0.038(8) -0.014(7)
C10A 0.035(8) 0.077(8) 0.056(9) 0.009(7) 0.007(8) 0.006(7)
C11A 0.050(8) 0.088(10) 0.087(10) 0.026(8) -0.005(9) -0.016(9)
C12A 0.074(12) 0.069(9) 0.122(13) 0.023(8) 0.006(12) -0.015(9)
C13A 0.078(11) 0.058(7) 0.123(12) 0.003(8) 0.017(11) -0.007(8)
C14A 0.073(10) 0.063(7) 0.089(11) -0.026(8) 0.039(11) -0.030(8)

loop_
_atom_type_symbol
_atom_type_description
_atom_type_scat_dispersion_real
_atom_type_scat_dispersion_imag
_atom_type_scat_source
C C 0.0033 0.0016 'International Tables Vol C Tables 4.2.6.8 and 6.1.1.4'
H H 0 0 'International Tables Vol C Tables 4.2.6.8 and 6.1.1.4'
N N 0.0061 0.0033 'International Tables Vol C Tables 4.2.6.8 and 6.1.1.4'
O O 0.0106 0.006 'International Tables Vol C Tables 4.2.6.8 and 6.1.1.4'
P P 0.1023 0.0942 'International Tables Vol C Tables 4.2.6.8 and 6.1.1.4'
Cl Cl 0.1484 0.1585 'International Tables Vol C Tables 4.2.6.8 and 6.1.1.4'
Co Co 0.3494 0.9721 'International Tables Vol C Tables 4.2.6.8 and 6.1.1.4'

loop_
_geom_angle_atom_site_label_1
_geom_angle_atom_site_label_2
_geom_angle_atom_site_label_3
_geom_angle
_geom_angle_site_symmetry_1
_geom_angle_site_symmetry_3
O2 Co1 O2 110.74(13) . 7_665
O2 Co1 O2 110.74(13) . 8_656
O2 Co1 O2 110.74(13) 7_665 8_656
O2 Co1 Cl1 108.17(14) . .
O2 Co1 Cl1 108.17(14) 7_665 .
O2 Co1 Cl1 108.17(14) 8_656 .
O1 Co2 O1 94.43(17) 7_665 8_656
O1 Co2 O1 94.43(17) 7_665 .
O1 Co2 O1 94.43(17) 8_656 .
O1 Co2 N1A 84(3) 7_665 .
O1 Co2 N1A 91.8(7) 8_656 .
O1 Co2 N1A 173.6(7) . .
O1 Co2 N1A 91.8(7) 7_665 8_656
O1 Co2 N1A 173.6(7) 8_656 8_656
O1 Co2 N1A 84(3) . 8_656
N1A Co2 N1A 90(3) . 8_656
O1 Co2 N1A 173.6(7) 7_665 7_665
O1 Co2 N1A 84(3) 8_656 7_665
O1 Co2 N1A 91.8(7) . 7_665
N1A Co2 N1A 90(3) . 7_665
N1A Co2 N1A 90(3) 8_656 7_665
O1 Co2 N1 83.7(7) 7_665 8_656
O1 Co2 N1 177(2) 8_656 8_656
O1 Co2 N1 88(3) . 8_656
N1A Co2 N1 86(3) . 8_656
N1A Co2 N1 8.7(18) 8_656 8_656
N1A Co2 N1 98(2) 7_665 8_656
O1 Co2 N1 88(3) 7_665 .
O1 Co2 N1 83.7(7) 8_656 .
O1 Co2 N1 177(2) . .
N1A Co2 N1 8.7(18) . .
N1A Co2 N1 98(2) 8_656 .
N1A Co2 N1 86(3) 7_665 .
N1 Co2 N1 94(3) 8_656 .
O1 Co2 N1 177(2) 7_665 7_665
O1 Co2 N1 88(3) 8_656 7_665
O1 Co2 N1 83.7(7) . 7_665
N1A Co2 N1 98(2) . 7_665
N1A Co2 N1 86(3) 8_656 7_665
N1A Co2 N1 8.7(18) 7_665 7_665
N1 Co2 N1 94(3) 8_656 7_665
N1 Co2 N1 94(3) . 7_665
P1 O1 Co2 143.5(3) . .
P1 O2 Co1 128.7(3) . .
C15 N1 C19 113(2) . .
C15 N1 Co2 128.2(15) . .
C19 N1 Co2 116(3) . .
N1 C15 C16 127.2(17) . .
N1 C15 H15 116.4 . .
C16 C15 H15 116.4 . .
C17 C16 C15 119.0(19) . .
C17 C16 H16 120.5 . .
C15 C16 H16 120.5 . .
C16 C17 C18 118.3(18) . .
C16 C17 H17 120.9 . .
C18 C17 H17 120.9 . .
C17 C18 C19 118.9(18) . .
C17 C18 H18 120.6 . .
C19 C18 H18 120.6 . .
N1 C19 C18 120(2) . .
N1 C19 H19 120 . .
C18 C19 H19 120 . .
C15A N1A C19A 110.6(18) . .
C15A N1A Co2 124.7(19) . .
C19A N1A Co2 124(2) . .
N1A C15A C16A 131(2) . .
N1A C15A H15A 114.6 . .
C16A C15A H15A 114.6 . .
C17A C16A C15A 119.4(19) . .
C17A C16A H16A 120.3 . .
C15A C16A H16A 120.3 . .
C16A C17A C18A 115.8(16) . .
C16A C17A H17A 122.1 . .
C18A C17A H17A 122.1 . .
C17A C18A C19A 120.4(16) . .
C17A C18A H18A 119.8 . .
C19A C18A H18A 119.8 . .
N1A C19A C18A 122.0(18) . .
N1A C19A H19A 119 . .
C18A C19A H19A 119 . .
O1 P1 O2 115.8(3) . .
O1 P1 C1A 108.3(7) . .
O2 P1 C1A 109.3(11) . .
O1 P1 C8 108.8(16) . .
O2 P1 C8 103.7(15) . .
C1A P1 C8 110.8(14) . .
O1 P1 C8A 111.2(12) . .
O2 P1 C8A 108.7(12) . .
C1A P1 C8A 102.7(11) . .
C8 P1 C8A 8.2(19) . .
O1 P1 C1 109.6(7) . .
O2 P1 C1 109.9(6) . .
C1A P1 C1 2.1(12) . .
C8 P1 C1 108.7(13) . .
C8A P1 C1 100.6(11) . .
C2 C1 P1 118.2(17) . .
C2 C1 H1A 107.8 . .
P1 C1 H1A 107.8 . .
C2 C1 H1B 107.8 . .
P1 C1 H1B 107.8 . .
H1A C1 H1B 107.1 . .
C7 C2 C3 119(2) . .
C7 C2 C1 122.9(17) . .
C3 C2 C1 117.1(18) . .
C4 C3 C2 120.3(18) . .
C4 C3 H3 119.9 . .
C2 C3 H3 119.9 . .
C3 C4 C5 115.0(17) . .
C3 C4 H4 122.5 . .
C5 C4 H4 122.5 . .
C4 C5 C6 122.6(19) . .
C4 C5 H5 118.7 . .
C6 C5 H5 118.7 . .
C7 C6 C5 121(2) . .
C7 C6 H6 119.7 . .
C5 C6 H6 119.7 . .
C6 C7 C2 120(2) . .
C6 C7 H7 120 . .
C2 C7 H7 120 . .
C2A C1A P1 113.3(17) . .
C2A C1A H1A1 108.9 . .
P1 C1A H1A1 108.9 . .
C2A C1A H1A2 108.9 . .
P1 C1A H1A2 108.9 . .
H1A1 C1A H1A2 107.7 . .
C3A C2A C7A 121(2) . .
C3A C2A C1A 123.6(18) . .
C7A C2A C1A 115(2) . .
C2A C3A C4A 123.1(17) . .
C2A C3A H3A 118.4 . .
C4A C3A H3A 118.4 . .
C5A C4A C3A 117(2) . .
C5A C4A H4A 121.7 . .
C3A C4A H4A 121.7 . .
C4A C5A C6A 122.4(19) . .
C4A C5A H5A 118.8 . .
C6A C5A H5A 118.8 . .
C5A C6A C7A 119.8(17) . .
C5A C6A H6A 120.1 . .
C7A C6A H6A 120.1 . .
C2A C7A C6A 116(2) . .
C2A C7A H7A 122.1 . .
C6A C7A H7A 122.1 . .
C9 C8 P1 116(3) . .
C9 C8 H8A 108.4 . .
P1 C8 H8A 108.4 . .
C9 C8 H8B 108.4 . .
P1 C8 H8B 108.4 . .
H8A C8 H8B 107.5 . .
C10 C9 C14 122(2) . .
C10 C9 C8 124(3) . .
C14 C9 C8 113(3) . .
C9 C10 C11 118.6(19) . .
C9 C10 H10 120.7 . .
C11 C10 H10 120.7 . .
C12 C11 C10 121.7(19) . .
C12 C11 H11 119.1 . .
C10 C11 H11 119.1 . .
C11 C12 C13 120(2) . .
C11 C12 H12 119.9 . .
C13 C12 H12 119.9 . .
C12 C13 C14 117(2) . .
C12 C13 H13 121.3 . .
C14 C13 H13 121.3 . .
C13 C14 C9 119(2) . .
C13 C14 H14 120.7 . .
C9 C14 H14 120.7 . .
C9A C8A P1 111(2) . .
C9A C8A H8A1 109.5 . .
P1 C8A H8A1 109.5 . .
C9A C8A H8B2 109.5 . .
P1 C8A H8B2 109.5 . .
H8A1 C8A H8B2 108.1 . .
C10A C9A C14A 117.2(18) . .
C10A C9A C8A 122(2) . .
C14A C9A C8A 120.2(19) . .
C9A C10A C11A 117.6(19) . .
C9A C10A H10A 121.2 . .
C11A C10A H10A 121.2 . .
C12A C11A C10A 123(2) . .
C12A C11A H11A 118.6 . .
C10A C11A H11A 118.6 . .
C11A C12A C13A 120(2) . .
C11A C12A H12A 119.8 . .
C13A C12A H12A 119.8 . .
C14A C13A C12A 118(2) . .
C14A C13A H13A 120.8 . .
C12A C13A H13A 120.8 . .
C13A C14A C9A 122(2) . .
C13A C14A H14A 118.8 . .
C9A C14A H14A 118.8 . .

loop_
_geom_bond_atom_site_label_1
_geom_bond_atom_site_label_2
_geom_bond_distance
_geom_bond_site_symmetry_2
Co1 O2 1.973(5) .
Co1 O2 1.973(5) 7_665
Co1 O2 1.973(5) 8_656
Co1 Cl1 2.305(3) .
Co2 O1 2.102(4) 7_665
Co2 O1 2.102(4) 8_656
Co2 O1 2.102(4) .
Co2 N1A 2.15(2) .
Co2 N1A 2.15(2) 8_656
Co2 N1A 2.15(2) 7_665
Co2 N1 2.18(2) 8_656
Co2 N1 2.18(2) .
Co2 N1 2.18(2) 7_665
O1 P1 1.493(5) .
O2 P1 1.516(5) .
N1 C15 1.30(2) .
N1 C19 1.37(4) .
C15 C16 1.363(18) .
C15 H15 0.95 .
C16 C17 1.30(2) .
C16 H16 0.95 .
C17 C18 1.38(3) .
C17 H17 0.95 .
C18 C19 1.430(19) .
C18 H18 0.95 .
C19 H19 0.95 .
N1A C15A 1.29(2) .
N1A C19A 1.37(3) .
C15A C16A 1.354(17) .
C15A H15A 0.95 .
C16A C17A 1.30(2) .
C16A H16A 0.95 .
C17A C18A 1.38(3) .
C17A H17A 0.95 .
C18A C19A 1.421(19) .
C18A H18A 0.95 .
C19A H19A 0.95 .
P1 C1A 1.68(3) .
P1 C8 1.80(4) .
P1 C8A 1.83(3) .
P1 C1 1.878(18) .
C1 C2 1.48(3) .
C1 H1A 0.99 .
C1 H1B 0.99 .
C2 C7 1.42(3) .
C2 C3 1.43(2) .
C3 C4 1.40(3) .
C3 H3 0.95 .
C4 C5 1.40(2) .
C4 H4 0.95 .
C5 C6 1.42(3) .
C5 H5 0.95 .
C6 C7 1.29(3) .
C6 H6 0.95 .
C7 H7 0.95 .
C1A C2A 1.61(3) .
C1A H1A1 0.99 .
C1A H1A2 0.99 .
C2A C3A 1.34(3) .
C2A C7A 1.41(2) .
C3A C4A 1.42(3) .
C3A H3A 0.95 .
C4A C5A 1.38(3) .
C4A H4A 0.95 .
C5A C6A 1.38(3) .
C5A H5A 0.95 .
C6A C7A 1.47(3) .
C6A H6A 0.95 .
C7A H7A 0.95 .
C8 C9 1.48(4) .
C8 H8A 0.99 .
C8 H8B 0.99 .
C9 C10 1.33(3) .
C9 C14 1.42(3) .
C10 C11 1.40(3) .
C10 H10 0.95 .
C11 C12 1.36(3) .
C11 H11 0.95 .
C12 C13 1.41(3) .
C12 H12 0.95 .
C13 C14 1.42(3) .
C13 H13 0.95 .
C14 H14 0.95 .
C8A C9A 1.55(3) .
C8A H8A1 0.99 .
C8A H8B2 0.99 .
C9A C10A 1.36(2) .
C9A C14A 1.41(3) .
C10A C11A 1.41(3) .
C10A H10A 0.95 .
C11A C12A 1.28(4) .
C11A H11A 0.95 .
C12A C13A 1.39(4) .
C12A H12A 0.95 .
C13A C14A 1.33(3) .
C13A H13A 0.95 .
C14A H14A 0.95 .

loop_
_geom_torsion_atom_site_label_1
_geom_torsion_atom_site_label_2
_geom_torsion_atom_site_label_3
_geom_torsion_atom_site_label_4
_geom_torsion
_geom_torsion_site_symmetry_1
O1 Co2 O1 P1 -9.3(5) 7_665
O1 Co2 O1 P1 85.5(4) 8_656
N1A Co2 O1 P1 -100.7(9) 8_656
N1A Co2 O1 P1 170(3) 7_665
N1 Co2 O1 P1 -92.8(10) 8_656
N1 Co2 O1 P1 173(3) 7_665
O2 Co1 O2 P1 36.9(4) 7_665
O2 Co1 O2 P1 -86.3(3) 8_656
Cl1 Co1 O2 P1 155.3(3) .
O1 Co2 N1 C15 101(9) 7_665
O1 Co2 N1 C15 6(8) 8_656
N1A Co2 N1 C15 -167(8) 8_656
N1A Co2 N1 C15 -78(6) 7_665
N1 Co2 N1 C15 -175(8) 8_656
N1 Co2 N1 C15 -81(11) 7_665
O1 Co2 N1 C19 -59(6) 7_665
O1 Co2 N1 C19 -153(7) 8_656
N1A Co2 N1 C19 33(6) 8_656
N1A Co2 N1 C19 122(9) 7_665
N1 Co2 N1 C19 25(7) 8_656
N1 Co2 N1 C19 119(4) 7_665
C19 N1 C15 C16 -21(11) .
Co2 N1 C15 C16 179(4) .
N1 C15 C16 C17 7(8) .
C15 C16 C17 C18 9(7) .
C16 C17 C18 C19 -9(7) .
C15 N1 C19 C18 18(10) .
Co2 N1 C19 C18 -179(3) .
C17 C18 C19 N1 -5(7) .
O1 Co2 N1A C15A 87(7) 7_665
O1 Co2 N1A C15A -7(7) 8_656
O1 Co2 N1A C15A 163(18) .
N1A Co2 N1A C15A 179(7) 8_656
N1A Co2 N1A C15A -92(10) 7_665
N1 Co2 N1A C15A 171(8) 8_656
N1 Co2 N1A C15A -95(5) 7_665
O1 Co2 N1A C19A -100(7) 7_665
O1 Co2 N1A C19A 166(7) 8_656
N1A Co2 N1A C19A -8(7) 8_656
N1A Co2 N1A C19A 82(4) 7_665
N1 Co2 N1A C19A -16(6) 8_656
N1 Co2 N1A C19A 78(10) 7_665
C19A N1A C15A C16A 2(10) .
Co2 N1A C15A C16A 176(3) .
N1A C15A C16A C17A 7(8) .
C15A C16A C17A C18A -12(6) .
C16A C17A C18A C19A 9(6) .
C15A N1A C19A C18A -5(9) .
Co2 N1A C19A C18A -179(4) .
C17A C18A C19A N1A 0(6) .
Co2 O1 P1 O2 -68.4(6) .
Co2 O1 P1 C1A 54.8(11) .
Co2 O1 P1 C8 175.3(14) .
Co2 O1 P1 C8A 166.9(11) .
Co2 O1 P1 C1 56.6(8) .
Co1 O2 P1 O1 52.0(4) .
Co1 O2 P1 C1A -70.7(7) .
Co1 O2 P1 C8 171.1(14) .
Co1 O2 P1 C8A 177.9(10) .
Co1 O2 P1 C1 -72.9(8) .
O1 P1 C1 C2 171.9(14) .
O2 P1 C1 C2 -59.8(16) .
C8 P1 C1 C2 53(2) .
C8A P1 C1 C2 55(2) .
P1 C1 C2 C7 -112(2) .
P1 C1 C2 C3 76(3) .
C7 C2 C3 C4 9(3) .
C1 C2 C3 C4 -179(2) .
C2 C3 C4 C5 -13(3) .
C3 C4 C5 C6 15(3) .
C4 C5 C6 C7 -12(3) .
C5 C6 C7 C2 7(4) .
C3 C2 C7 C6 -6(4) .
C1 C2 C7 C6 -178(2) .
O1 P1 C1A C2A -175.0(15) .
O2 P1 C1A C2A -48.0(18) .
C8 P1 C1A C2A 66(3) .
C8A P1 C1A C2A 67(2) .
P1 C1A C2A C3A 67(3) .
P1 C1A C2A C7A -111(2) .
C7A C2A C3A C4A -7(4) .
C1A C2A C3A C4A 175(3) .
C2A C3A C4A C5A 9(4) .
C3A C4A C5A C6A -3(4) .
C4A C5A C6A C7A -6(4) .
C3A C2A C7A C6A -1(4) .
C1A C2A C7A C6A 176(2) .
C5A C6A C7A C2A 8(3) .
O1 P1 C8 C9 58(3) .
O2 P1 C8 C9 -66(3) .
C1A P1 C8 C9 177(3) .
C1 P1 C8 C9 177(3) .
P1 C8 C9 C10 73(4) .
P1 C8 C9 C14 -98(3) .
C14 C9 C10 C11 -5(3) .
C8 C9 C10 C11 -175(3) .
C9 C10 C11 C12 4(3) .
C10 C11 C12 C13 -8(3) .
C11 C12 C13 C14 12(3) .
C12 C13 C14 C9 -12(3) .
C10 C9 C14 C13 9(4) .
C8 C9 C14 C13 -180(3) .
O1 P1 C8A C9A 49(2) .
O2 P1 C8A C9A -80(2) .
C1A P1 C8A C9A 164(2) .
C8 P1 C8A C9A -26(18) .
C1 P1 C8A C9A 165(2) .
P1 C8A C9A C10A 73(4) .
P1 C8A C9A C14A -118(3) .
C14A C9A C10A C11A 10(4) .
C8A C9A C10A C11A 180(2) .
C9A C10A C11A C12A -2(4) .
C10A C11A C12A C13A -8(4) .
C11A C12A C13A C14A 10(4) .
C12A C13A C14A C9A -2(4) .
C10A C9A C14A C13A -8(4) .
C8A C9A C14A C13A -178(3) .

loop_
_platon_squeeze_void_nr
_platon_squeeze_void_average_x
_platon_squeeze_void_average_y
_platon_squeeze_void_average_z
_platon_squeeze_void_volume
_platon_squeeze_void_count_electrons
_platon_squeeze_void_content
1 0.000 0.000 0.000 452 62 ' '
2 0.500 0.500 0.500 452 62 ' '
